data_4507570
loop_
_publ_author_name
'Cherukuvada, Suryanarayan'
'Bolla, Geetha'
'Sikligar, Kanishka'
'Nangia, Ashwini'

_publ_section_title
;
 4-Aminosalicylic Acid Adducts
;
_journal_issue 4
_journal_name_full 'Crystal Growth &amp; Design'
_journal_page_first 1551
_journal_paper_doi 10.1021/cg301798s
_journal_volume 13
_journal_year 2013
_chemical_formula_sum 'C13 H15 N3 O5'
_chemical_formula_weight 293.28
_chemical_name_systematic
; 
 ? 
;
_space_group_IT_number 2
_symmetry_cell_setting triclinic
_symmetry_space_group_name_Hall '-P 1'
_symmetry_space_group_name_H-M 'P -1'
_atom_sites_solution_hydrogens geom
_atom_sites_solution_primary direct
_atom_sites_solution_secondary difmap
_audit_creation_method SHELXL-97
_cell_angle_alpha 95.977(4)
_cell_angle_beta 97.899(5)
_cell_angle_gamma 104.722(4)
_cell_formula_units_Z 2
_cell_length_a 6.750(2)
_cell_length_b 7.060(2)
_cell_length_c 14.809(4)
_cell_measurement_reflns_used 2692
_cell_measurement_temperature 100(2)
_cell_measurement_theta_max 26.18
_cell_measurement_theta_min 2.81
_cell_volume 668.9(3)
_computing_cell_refinement 'Bruker SMART'
_computing_data_collection 'Bruker SMART'
_computing_data_reduction 'Bruker SAINT'
_computing_molecular_graphics 'Bruker SHELXTL'
_computing_publication_material 'Bruker SHELXTL'
_computing_structure_refinement 'SHELXL-97 (Sheldrick, 1997)'
_computing_structure_solution 'SHELXS-97 (Sheldrick, 1990)'
_diffrn_ambient_temperature 100(2)
_diffrn_measured_fraction_theta_full 0.941
_diffrn_measured_fraction_theta_max 0.941
_diffrn_measurement_device_type 'CCD area detector'
_diffrn_measurement_method 'phi and omega scans'
_diffrn_radiation_monochromator graphite
_diffrn_radiation_source 'fine-focus sealed tube'
_diffrn_radiation_type MoK\a
_diffrn_radiation_wavelength 0.71073
_diffrn_reflns_av_R_equivalents 0.0396
_diffrn_reflns_av_sigmaI/netI 0.0463
_diffrn_reflns_limit_h_max 8
_diffrn_reflns_limit_h_min -8
_diffrn_reflns_limit_k_max 8
_diffrn_reflns_limit_k_min -8
_diffrn_reflns_limit_l_max 17
_diffrn_reflns_limit_l_min -17
_diffrn_reflns_number 5351
_diffrn_reflns_theta_full 25.00
_diffrn_reflns_theta_max 25.00
_diffrn_reflns_theta_min 3.02
_exptl_absorpt_coefficient_mu 0.114
_exptl_absorpt_correction_T_max 0.9820
_exptl_absorpt_correction_T_min 0.9602
_exptl_absorpt_correction_type multi-scan
_exptl_absorpt_process_details SADABS
_exptl_crystal_colour brown
_exptl_crystal_density_diffrn 1.456
_exptl_crystal_density_method 'not measured'
_exptl_crystal_description plate
_exptl_crystal_F_000 308
_exptl_crystal_size_max 0.36
_exptl_crystal_size_mid 0.20
_exptl_crystal_size_min 0.16
_refine_diff_density_max 0.349
_refine_diff_density_min -0.354
_refine_diff_density_rms 0.085
_refine_ls_extinction_method none
_refine_ls_goodness_of_fit_ref 1.040
_refine_ls_hydrogen_treatment mixed
_refine_ls_matrix_type full
_refine_ls_number_parameters 222
_refine_ls_number_reflns 2206
_refine_ls_number_restraints 0
_refine_ls_restrained_S_all 1.040
_refine_ls_R_factor_all 0.0809
_refine_ls_R_factor_gt 0.0400
_refine_ls_shift/su_max 0.000
_refine_ls_shift/su_mean 0.000
_refine_ls_structure_factor_coef Fsqd
_refine_ls_weighting_details 'calc w=1/[\s^2^(Fo^2^)+(0.0703P)^2^+0.0000P] where P=(Fo^2^+2Fc^2^)/3'
_refine_ls_weighting_scheme calc
_refine_ls_wR_factor_gt 0.0967
_refine_ls_wR_factor_ref 0.1110
_reflns_number_gt 1653
_reflns_number_total 2206
_reflns_threshold_expression >2sigma(I)
_cod_data_source_file cg301798s_si_005.cif
_cod_data_source_block 4-Aminosalicylic-acid-Nicotinamide-Hydrate
_cod_depositor_comments
;
The following automatic conversions were performed:

'_symmetry_cell_setting' value 'Triclinic' changed to 'triclinic'
according to /home/saulius/struct/CIF-dictionaries/cif_core.dic
dictionary named 'cif_core.dic' version 2.4.2 from
2011-04-26.

'_exptl_absorpt_correction_type' value 'Multi-scan'
changed to 'multi-scan' according to
/home/saulius/struct/CIF-dictionaries/cif_core.dic dictionary named
'cif_core.dic' version 2.4.2 from 2011-04-26.

Automatic conversion script
Id: cif_fix_values 1891 2012-01-12 08:04:46Z andrius 
;
_cod_original_sg_symbol_H-M P-1
_cod_database_code 4507570

loop_
_symmetry_equiv_pos_as_xyz
'x, y, z'
'-x, -y, -z'

loop_
_atom_site_label
_atom_site_type_symbol
_atom_site_fract_x
_atom_site_fract_y
_atom_site_fract_z
_atom_site_U_iso_or_equiv
_atom_site_adp_type
_atom_site_occupancy
_atom_site_symmetry_multiplicity
_atom_site_calc_flag
_atom_site_refinement_flags
C1 C 0.2238(2) 0.5722(2) 0.90594(12) 0.0185(4) Uani 1 1 d .
C2 C 0.2307(2) 0.6927(2) 0.83216(11) 0.0171(4) Uani 1 1 d .
C3 C 0.1716(2) 0.6005(2) 0.73924(12) 0.0179(4) Uani 1 1 d .
C4 C 0.1750(2) 0.7091(2) 0.66764(12) 0.0194(4) Uani 1 1 d .
H4 H 0.1349 0.6433 0.6060 0.023 Uiso 1 1 calc R
C5 C 0.2372(2) 0.9162(2) 0.68477(12) 0.0198(4) Uani 1 1 d .
C6 C 0.2971(2) 1.0095(2) 0.77686(11) 0.0196(4) Uani 1 1 d .
H6 H 0.3401 1.1499 0.7898 0.024 Uiso 1 1 calc R
C7 C 0.2940(2) 0.8997(2) 0.84780(12) 0.0189(4) Uani 1 1 d .
H7 H 0.3359 0.9659 0.9094 0.023 Uiso 1 1 calc R
C8 C 0.3769(2) 0.3987(2) 0.36144(11) 0.0182(4) Uani 1 1 d .
C9 C 0.3110(2) 0.3223(2) 0.26118(11) 0.0167(4) Uani 1 1 d .
C10 C 0.3154(2) 0.4592(2) 0.20001(12) 0.0189(4) Uani 1 1 d .
H10 H 0.3539 0.5957 0.2246 0.023 Uiso 1 1 calc R
C11 C 0.2134(2) 0.2159(2) 0.07461(12) 0.0202(4) Uani 1 1 d .
H11 H 0.1816 0.1781 0.0097 0.024 Uiso 1 1 calc R
C12 C 0.2014(2) 0.0705(2) 0.13006(12) 0.0202(4) Uani 1 1 d .
H12 H 0.1600 -0.0651 0.1037 0.024 Uiso 1 1 calc R
C13 C 0.2500(2) 0.1232(2) 0.22459(12) 0.0190(4) Uani 1 1 d .
H13 H 0.2418 0.0245 0.2640 0.023 Uiso 1 1 calc R
H1 H 0.273(3) 0.566(3) 1.0347(18) 0.062(7) Uiso 1 1 d .
H3 H 0.117(3) 0.361(3) 0.7737(16) 0.041(6) Uiso 1 1 d .
H1A H 0.215(3) 0.957(3) 0.5568(15) 0.034(5) Uiso 1 1 d .
H2A H 0.405(3) 0.323(3) 0.4804(15) 0.036(5) Uiso 1 1 d .
H5A H 0.095(3) 0.784(3) 0.3860(15) 0.039(6) Uiso 1 1 d .
H1B H 0.291(3) 1.144(3) 0.6270(15) 0.043(6) Uiso 1 1 d .
H2B H 0.299(3) 0.134(3) 0.4025(14) 0.036(5) Uiso 1 1 d .
H5B H 0.286(4) 0.771(4) 0.4088(19) 0.073(10) Uiso 1 1 d .
N1 N 0.2359(2) 1.0246(2) 0.61406(11) 0.0260(4) Uani 1 1 d .
N2 N 0.3554(2) 0.2715(2) 0.42102(11) 0.0221(4) Uani 1 1 d .
N3 N 0.26852(18) 0.40941(18) 0.10860(9) 0.0191(3) Uani 1 1 d .
O1 O 0.28403(17) 0.66631(16) 0.99055(8) 0.0231(3) Uani 1 1 d .
O2 O 0.16349(16) 0.38828(15) 0.89001(8) 0.0237(3) Uani 1 1 d .
O3 O 0.11136(17) 0.39964(16) 0.71924(9) 0.0232(3) Uani 1 1 d .
O4 O 0.45210(17) 0.58011(15) 0.38700(8) 0.0235(3) Uani 1 1 d .
O5 O 0.2123(2) 0.84748(18) 0.41641(9) 0.0269(3) Uani 1 1 d .

loop_
_atom_site_aniso_label
_atom_site_aniso_U_11
_atom_site_aniso_U_22
_atom_site_aniso_U_33
_atom_site_aniso_U_23
_atom_site_aniso_U_13
_atom_site_aniso_U_12
C1 0.0182(7) 0.0189(8) 0.0185(10) 0.0009(7) 0.0043(6) 0.0051(6)
C2 0.0163(7) 0.0182(8) 0.0186(10) 0.0034(7) 0.0043(6) 0.0068(6)
C3 0.0163(7) 0.0152(7) 0.0219(10) 0.0017(7) 0.0034(6) 0.0042(6)
C4 0.0191(7) 0.0211(8) 0.0173(10) 0.0020(7) 0.0026(6) 0.0051(6)
C5 0.0182(7) 0.0206(8) 0.0223(10) 0.0057(7) 0.0050(6) 0.0063(6)
C6 0.0206(7) 0.0146(7) 0.0241(10) 0.0019(7) 0.0053(7) 0.0052(6)
C7 0.0185(7) 0.0194(8) 0.0185(10) -0.0005(7) 0.0035(6) 0.0057(6)
C8 0.0190(7) 0.0175(8) 0.0191(10) 0.0023(7) 0.0046(6) 0.0059(6)
C9 0.0148(7) 0.0186(8) 0.0174(9) 0.0027(7) 0.0046(6) 0.0047(6)
C10 0.0192(7) 0.0162(7) 0.0210(10) 0.0006(7) 0.0035(6) 0.0050(6)
C11 0.0185(7) 0.0217(8) 0.0195(10) -0.0007(7) 0.0022(6) 0.0059(6)
C12 0.0209(8) 0.0178(8) 0.0202(10) -0.0004(7) 0.0022(7) 0.0040(6)
C13 0.0186(7) 0.0193(8) 0.0196(10) 0.0039(7) 0.0043(6) 0.0052(6)
N1 0.0379(8) 0.0182(7) 0.0207(10) 0.0061(7) 0.0048(7) 0.0040(7)
N2 0.0316(8) 0.0174(7) 0.0149(9) 0.0023(6) 0.0021(6) 0.0032(6)
N3 0.0196(6) 0.0212(7) 0.0159(8) 0.0019(6) 0.0027(5) 0.0051(5)
O1 0.0340(6) 0.0185(6) 0.0158(7) 0.0016(5) 0.0031(5) 0.0062(5)
O2 0.0330(6) 0.0168(6) 0.0205(7) 0.0035(5) 0.0041(5) 0.0052(5)
O3 0.0335(6) 0.0148(6) 0.0184(8) 0.0016(5) 0.0015(5) 0.0030(5)
O4 0.0333(6) 0.0154(6) 0.0192(7) -0.0002(5) 0.0030(5) 0.0040(5)
O5 0.0286(7) 0.0218(6) 0.0261(8) -0.0003(5) -0.0013(6) 0.0040(6)

loop_
_atom_type_symbol
_atom_type_description
_atom_type_scat_dispersion_real
_atom_type_scat_dispersion_imag
_atom_type_scat_source
C C 0.0033 0.0016 'International Tables Vol C Tables 4.2.6.8 and 6.1.1.4'
H H 0.0000 0.0000 'International Tables Vol C Tables 4.2.6.8 and 6.1.1.4'
N N 0.0061 0.0033 'International Tables Vol C Tables 4.2.6.8 and 6.1.1.4'
O O 0.0106 0.0060 'International Tables Vol C Tables 4.2.6.8 and 6.1.1.4'

loop_
_geom_angle_atom_site_label_1
_geom_angle_atom_site_label_2
_geom_angle_atom_site_label_3
_geom_angle
O2 C1 O1 121.39(15)
O2 C1 C2 121.69(15)
O1 C1 C2 116.92(14)
C7 C2 C3 117.10(15)
C7 C2 C1 123.09(15)
C3 C2 C1 119.80(14)
O3 C3 C4 118.36(15)
O3 C3 C2 120.06(15)
C4 C3 C2 121.57(14)
C3 C4 C5 120.45(15)
C3 C4 H4 119.8
C5 C4 H4 119.8
N1 C5 C4 120.66(16)
N1 C5 C6 120.84(15)
C4 C5 C6 118.49(15)
C7 C6 C5 120.58(15)
C7 C6 H6 119.7
C5 C6 H6 119.7
C6 C7 C2 121.81(15)
C6 C7 H7 119.1
C2 C7 H7 119.1
O4 C8 N2 121.62(15)
O4 C8 C9 119.58(14)
N2 C8 C9 118.80(14)
C13 C9 C10 117.67(16)
C13 C9 C8 124.30(15)
C10 C9 C8 118.01(13)
N3 C10 C9 123.61(14)
N3 C10 H10 118.2
C9 C10 H10 118.2
N3 C11 C12 122.58(16)
N3 C11 H11 118.7
C12 C11 H11 118.7
C11 C12 C13 119.36(15)
C11 C12 H12 120.3
C13 C12 H12 120.3
C12 C13 C9 119.06(15)
C12 C13 H13 120.5
C9 C13 H13 120.5
C5 N1 H1A 116.4(12)
C5 N1 H1B 116.6(15)
H1A N1 H1B 124(2)
C8 N2 H2A 115.8(12)
C8 N2 H2B 122.3(12)
H2A N2 H2B 121.8(17)
C10 N3 C11 117.69(14)
C1 O1 H1 108.9(14)
C3 O3 H3 103.4(14)
H5A O5 H5B 104(2)

loop_
_geom_bond_atom_site_label_1
_geom_bond_atom_site_label_2
_geom_bond_distance
C1 O2 1.2447(18)
C1 O1 1.314(2)
C1 C2 1.451(2)
C2 C7 1.399(2)
C2 C3 1.417(2)
C3 O3 1.3604(19)
C3 C4 1.371(2)
C4 C5 1.400(2)
C4 H4 0.9500
C5 N1 1.360(2)
C5 C6 1.408(2)
C6 C7 1.368(2)
C6 H6 0.9500
C7 H7 0.9500
C8 O4 1.2480(18)
C8 N2 1.319(2)
C8 C9 1.491(2)
C9 C13 1.387(2)
C9 C10 1.389(2)
C10 N3 1.335(2)
C10 H10 0.9500
C11 N3 1.344(2)
C11 C12 1.373(2)
C11 H11 0.9500
C12 C13 1.382(2)
C12 H12 0.9500
C13 H13 0.9500
N1 H1A 0.90(2)
N1 H1B 0.82(2)
N2 H2A 0.90(2)
N2 H2B 0.94(2)
O1 H1 1.01(3)
O3 H3 0.88(2)
O5 H5A 0.84(2)
O5 H5B 0.84(3)

loop_
_cod_related_entry_id
_cod_related_entry_database
_cod_related_entry_code
1 ChemSpider 30652525
